data_7000788
loop_
_publ_author_name
'Liu, Fu-Chen'
'Zeng, Yong-Fei'
'Zhao, Jiong-Peng'
'Hu, Bo-Wen'
'Hu, Xin'
'Ribas, J.'
'Bu, Xian-He'

_publ_section_title
;
 Novel lanthanide--azido complexes: hydrothermal syntheses, structures
 and magnetic properties
;
_journal_issue 12
_journal_name_full 'Dalton Transactions'
_journal_page_first 2074
_journal_page_last 2076
_journal_paper_doi 10.1039/b819955h
_journal_year 2009
_chemical_formula_sum 'C18 H18 Eu2 N6 O10'
_chemical_formula_weight 782.30
_chemical_name_systematic
;
?
;
_space_group_IT_number 2
_symmetry_cell_setting triclinic
_symmetry_space_group_name_Hall '-P 1'
_symmetry_space_group_name_H-M 'P -1'
_atom_sites_solution_hydrogens geom
_atom_sites_solution_primary direct
_atom_sites_solution_secondary difmap
_audit_creation_method SHELXL-97
_cell_angle_alpha 108.094(2)
_cell_angle_beta 104.365(2)
_cell_angle_gamma 98.055(2)
_cell_formula_units_Z 2
_cell_length_a 8.1279(9)
_cell_length_b 12.5922(13)
_cell_length_c 12.6120(13)
_cell_measurement_reflns_used 2170
_cell_measurement_temperature 298(2)
_cell_measurement_theta_max 27.1607
_cell_measurement_theta_min 2.8203
_cell_volume 1155.1(2)
_computing_cell_refinement 'Bruker SMART'
_computing_data_collection 'Bruker SMART'
_computing_data_reduction 'Bruker SAINT'
_computing_molecular_graphics 'Bruker SHELXTL'
_computing_publication_material 'Bruker SHELXTL'
_computing_structure_refinement 'SHELXL-97 (Sheldrick, 1997)'
_computing_structure_solution 'SHELXS-97 (Sheldrick, 1990)'
_diffrn_ambient_temperature 298(2)
_diffrn_measured_fraction_theta_full 0.979
_diffrn_measured_fraction_theta_max 0.979
_diffrn_measurement_device_type 'Bruker Smart APEX CCD area detector'
_diffrn_measurement_method 'phi and omega scans'
_diffrn_radiation_monochromator graphite
_diffrn_radiation_source 'fine-focus sealed tube'
_diffrn_radiation_type MoK\a
_diffrn_radiation_wavelength 0.71073
_diffrn_reflns_av_R_equivalents 0.0649
_diffrn_reflns_av_sigmaI/netI 0.0850
_diffrn_reflns_limit_h_max 9
_diffrn_reflns_limit_h_min -9
_diffrn_reflns_limit_k_max 15
_diffrn_reflns_limit_k_min -15
_diffrn_reflns_limit_l_max 15
_diffrn_reflns_limit_l_min -10
_diffrn_reflns_number 6328
_diffrn_reflns_theta_full 25.50
_diffrn_reflns_theta_max 25.50
_diffrn_reflns_theta_min 1.75
_diffrn_standards_decay_% 0
_exptl_absorpt_coefficient_mu 5.447
_exptl_absorpt_correction_T_max 0.2746
_exptl_absorpt_correction_T_min 0.2252
_exptl_absorpt_correction_type multi-scan
_exptl_absorpt_process_details 'ABSCOR by T.Higashi 8 March, 1995'
_exptl_crystal_colour colorless
_exptl_crystal_density_diffrn 2.249
_exptl_crystal_density_method 'not measured'
_exptl_crystal_description block
_exptl_crystal_F_000 748
_exptl_crystal_size_max 0.39
_exptl_crystal_size_mid 0.35
_exptl_crystal_size_min 0.32
_refine_diff_density_max 1.837
_refine_diff_density_min -1.179
_refine_diff_density_rms 0.192
_refine_ls_extinction_method none
_refine_ls_goodness_of_fit_ref 1.011
_refine_ls_hydrogen_treatment constr
_refine_ls_matrix_type full
_refine_ls_number_parameters 377
_refine_ls_number_reflns 4209
_refine_ls_number_restraints 162
_refine_ls_restrained_S_all 1.003
_refine_ls_R_factor_all 0.0515
_refine_ls_R_factor_gt 0.0376
_refine_ls_shift/su_max 0.001
_refine_ls_shift/su_mean 0.000
_refine_ls_structure_factor_coef Fsqd
_refine_ls_weighting_details 'calc w=1/[\s^2^(Fo^2^)+(0.0120P)^2^+0.0000P] where P=(Fo^2^+2Fc^2^)/3'
_refine_ls_weighting_scheme calc
_refine_ls_wR_factor_gt 0.0754
_refine_ls_wR_factor_ref 0.0801
_reflns_number_gt 3271
_reflns_number_total 4209
_reflns_threshold_expression >2sigma(I)
_cod_data_source_file b819955h.txt
_cod_data_source_block 2
_cod_depositor_comments
;
The following automatic conversions were performed:
'_symmetry_cell_setting' value 'Triclinic' changed to 'triclinic'
according to '/home/saulius/struct/CIF-dictionaries/cif_core.dic'
dictionary named 'cif_core.dic' version 2.4.1 from 2010-06-29.

Automatic conversion script
Id: cif_fix_enum 1527 2010-12-29 10:47:43Z saulius 
;
_cod_original_sg_symbol_H-M P-1
_cod_database_code 7000788

loop_
_symmetry_equiv_pos_as_xyz
'x, y, z'
'-x, -y, -z'

loop_
_atom_site_label
_atom_site_type_symbol
_atom_site_fract_x
_atom_site_fract_y
_atom_site_fract_z
_atom_site_U_iso_or_equiv
_atom_site_adp_type
_atom_site_occupancy
_atom_site_symmetry_multiplicity
_atom_site_calc_flag
_atom_site_refinement_flags
_atom_site_disorder_assembly
_atom_site_disorder_group
Eu1 Eu 0.03883(4) 0.85786(3) 0.40691(3) 0.01438(12) Uani 1 1 d . . .
Eu2 Eu 0.42219(4) 1.13061(3) 0.58073(3) 0.01618(12) Uani 1 1 d . . .
O1 O 0.2036(7) 0.7849(5) 0.5385(5) 0.0298(14) Uani 1 1 d . B .
O2 O 0.4839(7) 0.8002(5) 0.5538(5) 0.0339(16) Uani 1 1 d . . .
O3 O 0.4998(7) 1.0861(5) 0.7533(5) 0.0268(14) Uani 1 1 d . . .
O4 O 0.4772(8) 1.2292(5) 0.9021(5) 0.0368(16) Uani 1 1 d . . .
O5 O 0.6429(7) 1.2978(5) 0.7043(6) 0.0403(18) Uani 1 1 d . A .
O6 O 0.9221(6) 1.3194(5) 0.7164(5) 0.0266(14) Uani 1 1 d . . .
O1W O -0.0057(6) 0.8804(5) 0.2166(5) 0.0242(14) Uani 1 1 d . . .
O7 O -0.2802(6) 0.7388(4) 0.2866(4) 0.0207(13) Uani 1 1 d . . .
O9 O 0.1599(6) 1.0198(4) 0.5876(4) 0.0162(12) Uani 1 1 d . . .
O10 O 0.3238(6) 0.9532(4) 0.4159(4) 0.0146(12) Uani 1 1 d . . .
N4 N -0.1570(8) 0.8242(6) 0.5282(6) 0.0227(16) Uani 1 1 d U . .
N5 N -0.1399(8) 0.7870(7) 0.6035(7) 0.0344(19) Uani 1 1 d U . .
N6 N -0.1241(12) 0.7492(10) 0.6772(9) 0.073(3) Uani 1 1 d U . .
N2 N 0.8152(6) 1.0092(5) 1.1041(5) 0.0360(18) Uani 1 1 d GU . .
C10 C 0.7514(7) 1.1037(5) 1.1442(4) 0.037(2) Uani 1 1 d GU . .
H10 H 0.7698 1.1389 1.2241 0.037 Uiso 1 1 calc R . .
C11 C 0.6606(7) 1.1464(5) 1.0667(4) 0.030(2) Uani 1 1 d GU . .
H11 H 0.6172 1.2106 1.0939 0.030 Uiso 1 1 calc R . .
C7 C 0.6336(6) 1.0946(5) 0.9491(4) 0.0229(18) Uani 1 1 d GU . .
C8 C 0.6973(7) 1.0001(5) 0.9091(5) 0.034(2) Uani 1 1 d GU . .
H8 H 0.6790 0.9649 0.8291 0.034 Uiso 1 1 calc R . .
C9 C 0.7882(7) 0.9574(5) 0.9866(5) 0.041(2) Uani 1 1 d GU . .
H9 H 0.8316 0.8932 0.9593 0.041 Uiso 1 1 calc R . .
C12 C 0.5258(10) 1.1405(7) 0.8614(8) 0.025(2) Uani 1 1 d . . .
N3 N 0.8905(15) 1.6758(10) 1.0161(10) 0.032(5) Uani 0.487(17) 1 d PGU A 1
C15 C 0.7892(17) 1.5823(11) 1.0185(11) 0.032(5) Uani 0.487(17) 1 d PGU A 1
H15 H 0.7397 1.5893 1.0786 0.032 Uiso 0.487(17) 1 calc PR A 1
C14 C 0.7598(16) 1.4787(10) 0.9334(11) 0.027(5) Uani 0.487(17) 1 d PGU A 1
H14 H 0.6901 1.4144 0.9350 0.027 Uiso 0.487(17) 1 calc PR A 1
C13 C 0.8316(14) 1.4686(9) 0.8459(9) 0.013(5) Uani 0.487(17) 1 d PGU A 1
C17 C 0.9330(17) 1.5621(10) 0.8436(11) 0.026(5) Uani 0.487(17) 1 d PGU A 1
H17 H 0.9824 1.5551 0.7834 0.026 Uiso 0.487(17) 1 calc PR A 1
C16 C 0.9624(18) 1.6657(10) 0.9287(12) 0.031(5) Uani 0.487(17) 1 d PGU A 1
H16 H 1.0321 1.7300 0.9271 0.031 Uiso 0.487(17) 1 calc PR A 1
N3A N 0.9167(17) 1.6881(11) 1.0086(10) 0.049(6) Uani 0.513(17) 1 d PGU A 2
C15A C 0.7479(15) 1.6224(12) 0.9603(13) 0.047(6) Uani 0.513(17) 1 d PGU A 2
H15A H 0.6589 1.6501 0.9857 0.047 Uiso 0.513(17) 1 calc PR A 2
C14A C 0.7108(11) 1.5155(10) 0.8744(11) 0.043(6) Uani 0.513(17) 1 d PGU A 2
H14A H 0.5966 1.4711 0.8418 0.043 Uiso 0.513(17) 1 calc PR A 2
C13A C 0.8424(8) 1.4745(5) 0.8368(5) 0.025(6) Uani 0.513(17) 1 d PGU A 2
C17A C 1.0112(12) 1.5402(8) 0.8851(10) 0.028(4) Uani 0.513(17) 1 d PGU A 2
H17A H 1.1002 1.5124 0.8597 0.028 Uiso 0.513(17) 1 calc PR A 2
C16A C 1.0483(16) 1.6470(9) 0.9709(12) 0.041(5) Uani 0.513(17) 1 d PGU A 2
H16A H 1.1624 1.6915 1.0036 0.041 Uiso 0.513(17) 1 calc PR A 2
C18 C 0.7992(9) 1.3538(7) 0.7460(6) 0.0203(19) Uani 1 1 d GU . .
N1 N 0.3318(18) 0.4566(11) 0.6546(12) 0.032(4) Uani 0.501(11) 1 d PGU B 1
C3 C 0.2033(19) 0.5156(14) 0.6634(12) 0.023(4) Uani 0.501(11) 1 d PGU B 1
H3 H 0.1129 0.4904 0.6893 0.023 Uiso 0.501(11) 1 calc PR B 1
C2 C 0.208(2) 0.6119(14) 0.6341(13) 0.023(5) Uani 0.501(11) 1 d PGU B 1
H2 H 0.1208 0.6519 0.6401 0.023 Uiso 0.501(11) 1 calc PR B 1
C1 C 0.3412(19) 0.6491(13) 0.5960(13) 0.014(4) Uani 0.501(11) 1 d PGU B 1
C4 C 0.4697(15) 0.5901(12) 0.5872(12) 0.038(5) Uani 0.501(11) 1 d PGU B 1
H4 H 0.5601 0.6154 0.5613 0.038 Uiso 0.501(11) 1 calc PR B 1
C5 C 0.4650(15) 0.4939(11) 0.6165(13) 0.039(5) Uani 0.501(11) 1 d PGU B 1
H5 H 0.5522 0.4538 0.6105 0.039 Uiso 0.501(11) 1 calc PR B 1
N1A N 0.318(2) 0.4739(13) 0.6895(13) 0.045(5) Uani 0.499(11) 1 d PGU B 2
C3A C 0.173(2) 0.4876(14) 0.6195(13) 0.040(6) Uani 0.499(11) 1 d PGU B 2
H3A H 0.0671 0.4348 0.5964 0.040 Uiso 0.499(11) 1 calc PR B 2
C2A C 0.183(2) 0.5781(15) 0.5833(14) 0.034(6) Uani 0.499(11) 1 d PGU B 2
H2A H 0.0830 0.5876 0.5353 0.034 Uiso 0.499(11) 1 calc PR B 2
C1A C 0.337(2) 0.6550(13) 0.6170(13) 0.031(6) Uani 0.499(11) 1 d PGU B 2
C4A C 0.4820(17) 0.6413(13) 0.6869(13) 0.042(5) Uani 0.499(11) 1 d PGU B 2
H4A H 0.5881 0.6941 0.7101 0.042 Uiso 0.499(11) 1 calc PR B 2
C5A C 0.4725(16) 0.5507(12) 0.7232(13) 0.052(5) Uani 0.499(11) 1 d PGU B 2
H5A H 0.5721 0.5413 0.7712 0.052 Uiso 0.499(11) 1 calc PR B 2
C6 C 0.3435(10) 0.7552(7) 0.5634(7) 0.0204(18) Uani 1 1 d . . .

loop_
_atom_site_aniso_label
_atom_site_aniso_U_11
_atom_site_aniso_U_22
_atom_site_aniso_U_33
_atom_site_aniso_U_23
_atom_site_aniso_U_13
_atom_site_aniso_U_12
Eu1 0.0119(2) 0.0121(2) 0.0169(2) 0.00156(18) 0.00504(17) 0.00321(15)
Eu2 0.0109(2) 0.0135(2) 0.0199(3) 0.00121(19) 0.00392(17) 0.00260(16)
O1 0.033(3) 0.031(4) 0.039(4) 0.020(3) 0.019(3) 0.017(3)
O2 0.021(3) 0.035(4) 0.048(4) 0.021(3) 0.010(3) 0.001(3)
O3 0.028(3) 0.028(3) 0.020(3) 0.003(3) 0.007(3) 0.009(3)
O4 0.043(4) 0.034(4) 0.033(4) 0.011(3) 0.008(3) 0.018(3)
O5 0.018(3) 0.026(4) 0.054(4) -0.009(3) 0.007(3) -0.006(3)
O6 0.021(3) 0.021(3) 0.029(3) -0.005(3) 0.010(3) 0.003(2)
O1W 0.030(3) 0.023(3) 0.018(3) 0.004(3) 0.009(3) 0.008(2)
O7 0.017(3) 0.019(3) 0.020(3) 0.001(3) 0.002(2) 0.006(2)
O9 0.011(3) 0.011(3) 0.017(3) -0.006(2) 0.001(2) 0.004(2)
O10 0.009(2) 0.011(3) 0.018(3) 0.000(2) 0.000(2) 0.000(2)
N4 0.018(3) 0.034(4) 0.022(4) 0.014(3) 0.008(3) 0.010(3)
N5 0.014(3) 0.055(5) 0.038(5) 0.025(4) 0.007(3) 0.003(3)
N6 0.051(5) 0.113(7) 0.075(6) 0.065(6) 0.015(5) 0.013(5)
N2 0.023(4) 0.045(5) 0.046(4) 0.029(4) 0.008(4) 0.006(3)
C10 0.036(5) 0.046(6) 0.025(5) 0.013(4) 0.007(4) 0.004(4)
C11 0.028(5) 0.036(5) 0.021(5) 0.006(4) 0.008(4) 0.005(4)
C7 0.013(4) 0.025(4) 0.028(4) 0.011(4) 0.004(3) -0.003(3)
C8 0.034(5) 0.033(5) 0.037(5) 0.014(4) 0.012(4) 0.013(4)
C9 0.039(5) 0.037(6) 0.049(6) 0.016(5) 0.012(5) 0.019(4)
C12 0.023(4) 0.023(5) 0.028(5) 0.013(4) 0.004(4) -0.001(4)
N3 0.045(9) 0.022(7) 0.030(8) 0.006(6) 0.012(7) 0.015(6)
C15 0.052(12) 0.028(9) 0.022(11) 0.007(7) 0.025(9) 0.011(8)
C14 0.022(10) 0.037(9) 0.013(10) 0.000(7) 0.006(7) -0.001(8)
C13 0.011(8) 0.008(7) 0.013(8) -0.001(6) 0.000(6) 0.000(5)
C17 0.022(10) 0.016(8) 0.041(12) 0.007(7) 0.019(9) 0.002(7)
C16 0.022(8) 0.021(7) 0.045(8) 0.004(6) 0.014(7) -0.002(6)
N3A 0.058(8) 0.032(8) 0.049(10) 0.008(6) 0.007(7) 0.013(6)
C15A 0.063(9) 0.032(11) 0.053(15) 0.007(9) 0.038(11) 0.021(9)
C14A 0.029(9) 0.047(12) 0.038(13) -0.004(9) 0.006(9) 0.012(8)
C13A 0.027(8) 0.026(9) 0.024(9) 0.007(6) 0.010(7) 0.008(6)
C17A 0.031(8) 0.020(9) 0.025(10) 0.007(7) 0.006(8) -0.001(7)
C16A 0.050(8) 0.029(7) 0.038(9) 0.014(6) 0.004(7) 0.003(6)
C18 0.021(4) 0.025(4) 0.010(4) 0.002(3) 0.003(3) 0.005(3)
N1 0.040(7) 0.022(7) 0.033(8) 0.013(6) 0.006(6) 0.007(5)
C3 0.019(7) 0.027(8) 0.021(9) 0.011(7) 0.005(6) -0.007(6)
C2 0.024(11) 0.024(11) 0.031(14) 0.011(11) 0.020(10) 0.008(9)
C1 0.013(11) 0.022(12) 0.009(10) 0.008(9) 0.002(8) 0.000(7)
C4 0.027(7) 0.041(8) 0.053(9) 0.021(7) 0.019(7) 0.010(6)
C5 0.037(7) 0.039(8) 0.050(9) 0.021(7) 0.015(6) 0.023(6)
N1A 0.043(8) 0.048(9) 0.045(9) 0.021(7) 0.012(6) 0.005(6)
C3A 0.048(10) 0.035(13) 0.026(14) 0.007(11) 0.003(10) -0.006(10)
C2A 0.026(8) 0.028(13) 0.041(17) 0.004(11) 0.009(9) 0.007(8)
C1A 0.025(12) 0.024(13) 0.035(15) 0.001(11) 0.006(10) 0.009(8)
C4A 0.031(7) 0.048(8) 0.050(9) 0.026(7) 0.007(6) 0.006(6)
C5A 0.046(7) 0.057(9) 0.062(10) 0.034(7) 0.013(7) 0.014(6)
C6 0.027(5) 0.017(4) 0.015(4) 0.004(4) 0.006(4) 0.005(4)

loop_
_atom_type_symbol
_atom_type_description
_atom_type_scat_dispersion_real
_atom_type_scat_dispersion_imag
_atom_type_scat_source
C C 0.0033 0.0016 'International Tables Vol C Tables 4.2.6.8 and 6.1.1.4'
H H 0.0000 0.0000 'International Tables Vol C Tables 4.2.6.8 and 6.1.1.4'
N N 0.0061 0.0033 'International Tables Vol C Tables 4.2.6.8 and 6.1.1.4'
O O 0.0106 0.0060 'International Tables Vol C Tables 4.2.6.8 and 6.1.1.4'
Eu Eu -0.1578 3.6682 'International Tables Vol C Tables 4.2.6.8 and 6.1.1.4'

loop_
_geom_angle_atom_site_label_1
_geom_angle_atom_site_label_2
_geom_angle_atom_site_label_3
_geom_angle
_geom_angle_site_symmetry_1
_geom_angle_site_symmetry_3
_geom_angle_publ_flag
O1 Eu1 O9 136.66(18) . 2_576 ?
O1 Eu1 O9 75.61(19) . . ?
O9 Eu1 O9 72.47(18) 2_576 . ?
O1 Eu1 O6 75.3(2) . 2_676 ?
O9 Eu1 O6 141.26(17) 2_576 2_676 ?
O9 Eu1 O6 146.26(17) . 2_676 ?
O1 Eu1 O10 83.12(18) . . ?
O9 Eu1 O10 112.36(17) 2_576 . ?
O9 Eu1 O10 70.86(15) . . ?
O6 Eu1 O10 89.06(16) 2_676 . ?
O1 Eu1 O1W 144.60(18) . . ?
O9 Eu1 O1W 78.27(17) 2_576 . ?
O9 Eu1 O1W 121.54(18) . . ?
O6 Eu1 O1W 76.44(19) 2_676 . ?
O10 Eu1 O1W 75.56(17) . . ?
O1 Eu1 N4 75.8(2) . . ?
O9 Eu1 N4 68.8(2) 2_576 . ?
O9 Eu1 N4 76.49(19) . . ?
O6 Eu1 N4 112.0(2) 2_676 . ?
O10 Eu1 N4 144.62(19) . . ?
O1W Eu1 N4 135.37(19) . . ?
O1 Eu1 O7 116.54(19) . . ?
O9 Eu1 O7 69.39(15) 2_576 . ?
O9 Eu1 O7 132.84(15) . . ?
O6 Eu1 O7 76.37(16) 2_676 . ?
O10 Eu1 O7 150.60(17) . . ?
O1W Eu1 O7 76.25(17) . . ?
N4 Eu1 O7 64.60(18) . . ?
O1 Eu1 Eu2 115.97(13) . 2_576 ?
O9 Eu1 Eu2 37.73(12) 2_576 2_576 ?
O9 Eu1 Eu2 90.67(11) . 2_576 ?
O6 Eu1 Eu2 117.38(12) 2_676 2_576 ?
O10 Eu1 Eu2 149.86(12) . 2_576 ?
O1W Eu1 Eu2 95.80(12) . 2_576 ?
N4 Eu1 Eu2 40.35(15) . 2_576 ?
O7 Eu1 Eu2 42.30(10) . 2_576 ?
O1 Eu1 Eu1 107.13(13) . 2_576 ?
O9 Eu1 Eu1 36.39(11) 2_576 2_576 ?
O9 Eu1 Eu1 36.09(11) . 2_576 ?
O6 Eu1 Eu1 177.54(14) 2_676 2_576 ?
O10 Eu1 Eu1 91.78(11) . 2_576 ?
O1W Eu1 Eu1 101.53(13) . 2_576 ?
N4 Eu1 Eu1 68.37(16) . 2_576 ?
O7 Eu1 Eu1 101.86(11) . 2_576 ?
Eu2 Eu1 Eu1 61.229(11) 2_576 2_576 ?
O1 Eu1 Eu2 82.17(14) . . ?
O9 Eu1 Eu2 88.66(11) 2_576 . ?
O9 Eu1 Eu2 35.95(12) . . ?
O6 Eu1 Eu2 122.55(12) 2_676 . ?
O10 Eu1 Eu2 35.59(11) . . ?
O1W Eu1 Eu2 95.67(12) . . ?
N4 Eu1 Eu2 112.30(15) . . ?
O7 Eu1 Eu2 157.64(12) . . ?
Eu2 Eu1 Eu2 120.023(12) 2_576 . ?
Eu1 Eu1 Eu2 58.793(12) 2_576 . ?
O1 Eu1 Eu2 62.97(13) . 2_676 ?
O9 Eu1 Eu2 139.59(12) 2_576 2_676 ?
O9 Eu1 Eu2 84.61(11) . 2_676 ?
O6 Eu1 Eu2 67.12(12) 2_676 2_676 ?
O10 Eu1 Eu2 27.25(12) . 2_676 ?
O1W Eu1 Eu2 86.59(12) . 2_676 ?
N4 Eu1 Eu2 137.82(15) . 2_676 ?
O7 Eu1 Eu2 142.42(11) . 2_676 ?
Eu2 Eu1 Eu2 175.278(14) 2_576 2_676 ?
Eu1 Eu1 Eu2 114.325(14) 2_576 2_676 ?
Eu2 Eu1 Eu2 55.558(11) . 2_676 ?
O2 Eu2 O5 77.0(2) 2_676 . ?
O2 Eu2 O3 147.81(19) 2_676 . ?
O5 Eu2 O3 80.4(2) . . ?
O2 Eu2 O10 82.39(19) 2_676 . ?
O5 Eu2 O10 149.92(18) . . ?
O3 Eu2 O10 107.80(19) . . ?
O2 Eu2 O9 138.11(18) 2_676 . ?
O5 Eu2 O9 137.96(19) . . ?
O3 Eu2 O9 72.97(18) . . ?
O10 Eu2 O9 70.89(15) . . ?
O2 Eu2 O10 82.66(19) 2_676 2_676 ?
O5 Eu2 O10 81.33(18) . 2_676 ?
O3 Eu2 O10 71.48(17) . 2_676 ?
O10 Eu2 O10 74.47(16) . 2_676 ?
O9 Eu2 O10 118.44(17) . 2_676 ?
O2 Eu2 N4 76.2(2) 2_676 2_576 ?
O5 Eu2 N4 112.4(2) . 2_576 ?
O3 Eu2 N4 134.3(2) . 2_576 ?
O10 Eu2 N4 83.01(19) . 2_576 ?
O9 Eu2 N4 69.2(2) . 2_576 ?
O10 Eu2 N4 150.89(19) 2_676 2_576 ?
O2 Eu2 O7 116.5(2) 2_676 2_576 ?
O5 Eu2 O7 73.42(18) . 2_576 ?
O3 Eu2 O7 77.71(18) . 2_576 ?
O10 Eu2 O7 136.17(15) . 2_576 ?
O9 Eu2 O7 69.58(16) . 2_576 ?
O10 Eu2 O7 142.85(16) 2_676 2_576 ?
N4 Eu2 O7 65.89(19) 2_576 2_576 ?
O2 Eu2 Eu1 117.27(14) 2_676 2_576 ?
O5 Eu2 Eu1 115.63(14) . 2_576 ?
O3 Eu2 Eu1 93.08(13) . 2_576 ?
O10 Eu2 Eu1 93.20(10) . 2_576 ?
O9 Eu2 Eu1 37.12(12) . 2_576 ?
O10 Eu2 Eu1 155.46(12) 2_676 2_576 ?
N4 Eu2 Eu1 41.37(15) 2_576 2_576 ?
O7 Eu2 Eu1 43.09(11) 2_576 2_576 ?
O2 Eu2 Eu2 80.60(15) 2_676 2_676 ?
O5 Eu2 Eu2 116.27(14) . 2_676 ?
O3 Eu2 Eu2 89.35(13) . 2_676 ?
O10 Eu2 Eu2 37.66(11) . 2_676 ?
O9 Eu2 Eu2 95.65(11) . 2_676 ?
O10 Eu2 Eu2 36.81(10) 2_676 2_676 ?
N4 Eu2 Eu2 118.58(15) 2_576 2_676 ?
O7 Eu2 Eu2 162.57(13) 2_576 2_676 ?
Eu1 Eu2 Eu2 127.704(15) 2_576 2_676 ?
O2 Eu2 Eu1 109.05(14) 2_676 . ?
O5 Eu2 Eu1 173.56(16) . . ?
O3 Eu2 Eu1 94.89(13) . . ?
O10 Eu2 Eu1 35.88(11) . . ?
O9 Eu2 Eu1 35.67(11) . . ?
O10 Eu2 Eu1 101.40(11) 2_676 . ?
N4 Eu2 Eu1 67.83(16) 2_576 . ?
O7 Eu2 Eu1 101.40(11) 2_576 . ?
Eu1 Eu2 Eu1 59.977(12) 2_576 . ?
Eu2 Eu2 Eu1 67.761(13) 2_676 . ?
O2 Eu2 Eu1 63.88(14) 2_676 2_676 ?
O5 Eu2 Eu1 59.81(14) . 2_676 ?
O3 Eu2 Eu1 85.01(13) . 2_676 ?
O10 Eu2 Eu1 91.49(10) . 2_676 ?
O9 Eu2 Eu1 145.19(12) . 2_676 ?
O10 Eu2 Eu1 26.89(11) 2_676 2_676 ?
N4 Eu2 Eu1 140.07(16) 2_576 2_676 ?
O7 Eu2 Eu1 132.19(11) 2_576 2_676 ?
Eu1 Eu2 Eu1 175.278(14) 2_576 2_676 ?
Eu2 Eu2 Eu1 56.681(11) 2_676 2_676 ?
Eu1 Eu2 Eu1 124.442(11) . 2_676 ?
C6 O1 Eu1 142.0(5) . . ?
C6 O2 Eu2 138.1(5) . 2_676 ?
C12 O3 Eu2 134.8(6) . . ?
C18 O5 Eu2 152.0(5) . . ?
C18 O6 Eu1 136.1(5) . 2_676 ?
Eu2 O7 Eu1 94.62(15) 2_576 . ?
Eu1 O9 Eu1 107.53(18) 2_576 . ?
Eu1 O9 Eu2 105.1(2) 2_576 . ?
Eu1 O9 Eu2 108.38(18) . . ?
Eu2 O10 Eu1 108.53(18) . . ?
Eu2 O10 Eu2 105.53(16) . 2_676 ?
Eu1 O10 Eu2 125.9(2) . 2_676 ?
N5 N4 Eu2 129.0(5) . 2_576 ?
N5 N4 Eu1 132.2(6) . . ?
Eu2 N4 Eu1 98.3(2) 2_576 . ?
N6 N5 N4 179.3(11) . . ?
C9 N2 C10 120.0 . . ?
C11 C10 N2 120.0 . . ?
C11 C10 H10 120.0 . . ?
N2 C10 H10 120.0 . . ?
C7 C11 C10 120.0 . . ?
C7 C11 H11 120.0 . . ?
C10 C11 H11 120.0 . . ?
C8 C7 C11 120.0 . . ?
C8 C7 C12 120.0(5) . . ?
C11 C7 C12 119.9(5) . . ?
C7 C8 C9 120.0 . . ?
C7 C8 H8 120.0 . . ?
C9 C8 H8 120.0 . . ?
C8 C9 N2 120.0 . . ?
C8 C9 H9 120.0 . . ?
N2 C9 H9 120.0 . . ?
O4 C12 O3 125.5(8) . . ?
O4 C12 C7 117.6(7) . . ?
O3 C12 C7 116.9(7) . . ?
C15 N3 C16 120.0 . . ?
N3 C15 C14 120.0 . . ?
N3 C15 H15 120.0 . . ?
C14 C15 H15 120.0 . . ?
C13 C14 C15 120.0 . . ?
C13 C14 H14 120.0 . . ?
C15 C14 H14 120.0 . . ?
C17 C13 C14 120.0 . . ?
C17 C13 C18 117.9(8) . . ?
C14 C13 C18 122.1(8) . . ?
C13 C17 C16 120.0 . . ?
C13 C17 H17 120.0 . . ?
C16 C17 H17 120.0 . . ?
C17 C16 N3 120.0 . . ?
C17 C16 H16 120.0 . . ?
N3 C16 H16 120.0 . . ?
C15A N3A C16A 120.0 . . ?
C14A C15A N3A 120.0 . . ?
C14A C15A H15A 120.0 . . ?
N3A C15A H15A 120.0 . . ?
C15A C14A C13A 120.0 . . ?
C15A C14A H14A 120.0 . . ?
C13A C14A H14A 120.0 . . ?
C17A C13A C14A 120.0 . . ?
C17A C13A C18 121.0 . . ?
C14A C13A C18 118.9 . . ?
C13A C17A C16A 120.0 . . ?
C13A C17A H17A 120.0 . . ?
C16A C17A H17A 120.0 . . ?
C17A C16A N3A 120.0 . . ?
C17A C16A H16A 120.0 . . ?
N3A C16A H16A 120.0 . . ?
O6 C18 O5 124.8(7) . . ?
O6 C18 C13A 116.8(5) . . ?
O5 C18 C13A 118.4(5) . . ?
O6 C18 C13 120.8(7) . . ?
O5 C18 C13 114.3(7) . . ?
C13A C18 C13 7.0(5) . . ?
C3 N1 C5 120.0 . . ?
C2 C3 N1 120.0 . . ?
C2 C3 H3 120.0 . . ?
N1 C3 H3 120.0 . . ?
C1 C2 C3 120.0 . . ?
C1 C2 H2 120.0 . . ?
C3 C2 H2 120.0 . . ?
C4 C1 C2 120.0 . . ?
C4 C1 C6 120.8(10) . . ?
C2 C1 C6 119.2(10) . . ?
C5 C4 C1 120.0 . . ?
C5 C4 H4 120.0 . . ?
C1 C4 H4 120.0 . . ?
C4 C5 N1 120.0 . . ?
C4 C5 H5 120.0 . . ?
N1 C5 H5 120.0 . . ?
C3A N1A C5A 120.0 . . ?
N1A C3A C2A 120.0 . . ?
N1A C3A H3A 120.0 . . ?
C2A C3A H3A 120.0 . . ?
C1A C2A C3A 120.0 . . ?
C1A C2A H2A 120.0 . . ?
C3A C2A H2A 120.0 . . ?
C2A C1A C4A 120.0 . . ?
C2A C1A C6 117.7(10) . . ?
C4A C1A C6 122.1(10) . . ?
C5A C4A C1A 120.0 . . ?
C5A C4A H4A 120.0 . . ?
C1A C4A H4A 120.0 . . ?
C4A C5A N1A 120.0 . . ?
C4A C5A H5A 120.0 . . ?
N1A C5A H5A 120.0 . . ?
O1 C6 O2 125.0(8) . . ?
O1 C6 C1 118.0(8) . . ?
O2 C6 C1 116.7(9) . . ?
O1 C6 C1A 114.8(9) . . ?
O2 C6 C1A 120.1(9) . . ?
C1 C6 C1A 9.1(9) . . ?

loop_
_geom_bond_atom_site_label_1
_geom_bond_atom_site_label_2
_geom_bond_distance
_geom_bond_site_symmetry_2
_geom_bond_publ_flag
Eu1 O1 2.362(6) . ?
Eu1 O9 2.382(5) 2_576 ?
Eu1 O9 2.399(4) . ?
Eu1 O6 2.406(5) 2_676 ?
Eu1 O10 2.414(4) . ?
Eu1 O1W 2.448(6) . ?
Eu1 N4 2.544(6) . ?
Eu1 O7 2.611(5) . ?
Eu1 Eu2 3.8098(6) 2_576 ?
Eu1 Eu1 3.8567(8) 2_576 ?
Eu1 Eu2 3.9045(6) . ?
Eu1 Eu2 4.3250(7) 2_676 ?
Eu2 O2 2.365(6) 2_676 ?
Eu2 O5 2.366(5) . ?
Eu2 O3 2.372(6) . ?
Eu2 O10 2.396(4) . ?
Eu2 O9 2.415(5) . ?
Eu2 O10 2.444(5) 2_676 ?
Eu2 N4 2.493(7) 2_576 ?
Eu2 O7 2.572(5) 2_576 ?
Eu2 Eu1 3.8098(6) 2_576 ?
Eu2 Eu2 3.8534(8) 2_676 ?
Eu2 Eu1 4.3250(7) 2_676 ?
O1 C6 1.244(9) . ?
O2 C6 1.253(9) . ?
O2 Eu2 2.365(6) 2_676 ?
O3 C12 1.268(9) . ?
O4 C12 1.239(10) . ?
O5 C18 1.255(8) . ?
O6 C18 1.237(8) . ?
O6 Eu1 2.406(5) 2_676 ?
O7 Eu2 2.572(5) 2_576 ?
O9 Eu1 2.382(5) 2_576 ?
O10 Eu2 2.444(5) 2_676 ?
N4 N5 1.171(10) . ?
N4 Eu2 2.493(7) 2_576 ?
N5 N6 1.158(12) . ?
N2 C9 1.367(3) . ?
N2 C10 1.367(3) . ?
C10 C11 1.367(3) . ?
C10 H10 0.9300 . ?
C11 C7 1.367(3) . ?
C11 H11 0.9300 . ?
C7 C8 1.367(3) . ?
C7 C12 1.544(10) . ?
C8 C9 1.367(3) . ?
C8 H8 0.9300 . ?
C9 H9 0.9300 . ?
N3 C15 1.352(7) . ?
N3 C16 1.352(7) . ?
C15 C14 1.352(7) . ?
C15 H15 0.9300 . ?
C14 C13 1.352(7) . ?
C14 H14 0.9300 . ?
C13 C17 1.352(7) . ?
C13 C18 1.531(13) . ?
C17 C16 1.352(7) . ?
C17 H17 0.9300 . ?
C16 H16 0.9300 . ?
N3A C15A 1.376(5) . ?
N3A C16A 1.376(5) . ?
C15A C14A 1.376(5) . ?
C15A H15A 0.9300 . ?
C14A C13A 1.376(5) . ?
C14A H14A 0.9300 . ?
C13A C17A 1.376(5) . ?
C13A C18 1.521(5) . ?
C17A C16A 1.376(5) . ?
C17A H17A 0.9300 . ?
C16A H16A 0.9300 . ?
N1 C3 1.371(9) . ?
N1 C5 1.371(9) . ?
C3 C2 1.371(9) . ?
C3 H3 0.9300 . ?
C2 C1 1.371(9) . ?
C2 H2 0.9300 . ?
C1 C4 1.371(9) . ?
C1 C6 1.513(17) . ?
C4 C5 1.371(9) . ?
C4 H4 0.9300 . ?
C5 H5 0.9300 . ?
N1A C3A 1.353(10) . ?
N1A C5A 1.353(10) . ?
C3A C2A 1.353(10) . ?
C3A H3A 0.9300 . ?
C2A C1A 1.353(10) . ?
C2A H2A 0.9300 . ?
C1A C4A 1.353(10) . ?
C1A C6 1.607(18) . ?
C4A C5A 1.353(10) . ?
C4A H4A 0.9300 . ?
C5A H5A 0.9300 . ?
